data_1511372
loop_
_publ_author_name
'Hiltmann, F.'
'zum Hecht, P.'
'Krebs, B.'
'Hammerschmidt, A.'

_publ_section_title
;
 Darstellung und Kristallstrukturen von Li(4-2x) Sr(2+x) B10 S19 (x =
 0,27) und Na6 B10 S18. Zwei neue Thioborate mit hochpolymeren
 Makrotetraeder-Nertzwerken
;
_journal_name_full 'Zeitschrift fuer Anorganische und Allgemeine Chemie'
_journal_page_first 76
_journal_page_last 84
_journal_paper_doi 10.1002/zaac.19966220112
_journal_volume 622
_journal_year 1996
_chemical_formula_sum 'B10 Li2.55 S19 Sr2.27'
_chemical_name_systematic 'Li2.55 Sr2.27 (B10 S19)'
_space_group_IT_number 14
_symmetry_space_group_name_Hall '-P 2ybc'
_symmetry_space_group_name_H-M 'P 1 21/c 1'
_cell_angle_alpha 90
_cell_angle_beta 90.48
_cell_angle_gamma 90
_cell_formula_units_Z 4
_cell_length_a 10.919
_cell_length_b 13.59
_cell_length_c 16.423
_cell_volume 2436.910
_citation_journal_id_ASTM ZAACAB
_cod_data_source_file boron0-1_510.cif
_cod_data_source_block B10Li2.55S19Sr2.27
_cod_original_cell_volume 2436.91
_cod_database_code 1511372

loop_
_symmetry_equiv_pos_as_xyz
x,y,z
-x,y+1/2,-z+1/2
-x,-y,-z
x,-y-1/2,z-1/2

loop_
_atom_site_label
_atom_site_type_symbol
_atom_site_fract_x
_atom_site_fract_y
_atom_site_fract_z
_atom_site_occupancy
_atom_site_U_iso_or_equiv
S15 S-2 -0.12659 0.45182 0.34989 1 0.0
Li3 Li+1 0.165 0.243 0.283 0.42 0.0
S5 S-2 0.10438 0.57535 0.08116 1 0.0
S10 S-2 0.34303 0.67622 0.46728 1 0.0
S18 S-2 0.34353 0.22507 0.45305 1 0.0
B10 B+3 0.281 0.6893 0.2507 1 0.0
S3 S-2 0.10257 0.56576 0.41381 1 0.0
B8 B+3 0.0522 0.5717 0.1897 1 0.0
Sr4 Sr+2 0.4109 0.0691 0.3623 0.187 0.0
B2 B+3 0.2808 0.3397 0.4024 1 0.0
Li1 Li+1 0.142 0.895 0.296 0.87 0.0
S8 S-2 0.33952 0.90959 0.4732 1 0.0
Li2 Li+1 0.13 0.43 0.534 0.49 0.0
B5 B+3 0.0472 0.683 0.3566 1 0.0
Sr2 Sr+2 0.58553 0.74226 0.38134 0.679 0.0
B4 B+3 -0.1809 0.5723 0.2955 1 0.0
B3 B+3 0.2749 0.7939 0.42 1 0.0
S16 S-2 -0.12579 0.68834 0.35466 1 0.0
S17 S-2 0.34611 0.46397 0.132 1 0.0
B1 B+3 0.2828 0.4601 0.2399 1 0.0
Li4 Li+1 0.443 0.112 0.352 0.77 0.0
Sr3 Sr+2 0.12805 0.13243 0.50457 0.654 0.0
S9 S-2 0.34466 0.6952 0.14519 1 0.0
S7 S-2 0.09924 0.79556 0.41357 1 0.0
S4 S-2 0.34348 0.57146 0.3015 1 0.0
S2 S-2 0.10419 0.69116 0.24546 1 0.0
S6 S-2 0.34544 0.45345 0.4634 1 0.0
B7 B+3 0.2781 0.5658 0.4098 1 0.0
S19 S-2 -0.35311 0.57501 0.28877 1 0.0
S12 S-2 -0.12122 0.57218 0.18323 1 0.0
Sr1 Sr+2 0.41231 0.59696 0.62647 0.748 0.0
B9 B+3 0.0465 0.4523 0.3511 1 0.0
S1 S-2 0.10678 0.45219 0.23979 1 0.0
S11 S-2 0.10467 0.33628 0.40291 1 0.0
B6 B+3 0.2785 0.5853 0.0819 1 0.0
S13 S-2 0.34058 0.8031 0.30787 1 0.0
S14 S-2 0.34898 0.3443 0.29058 1 0.0
